data_2230258
loop_
_publ_author_name
'Nissen, Felix'
'Schollmeyer, Dieter'
'Detert, Heiner'

_publ_section_title
;
 Methyl
 1-(7-acetamido-5,8-dimethoxyquinolin-2-yl)-4-methyl-\b-carboline-3-carboxylate
;
_journal_coeditor_code BT5551
_journal_issue 6
_journal_name_full 'Acta Crystallographica Section E'
_journal_page_first o1497
_journal_page_last o1498
_journal_paper_doi 10.1107/S1600536811018794
_journal_volume 67
_journal_year 2011
_chemical_formula_iupac 'C27 H24 N4 O5'
_chemical_formula_moiety 'C27 H24 N4 O5'
_chemical_formula_sum 'C27 H24 N4 O5'
_chemical_formula_weight 484.50
_chemical_name_systematic
;
Methyl 1-(7-acetamido-5,8-dimethoxyquinolin-2-yl)-4-methyl-\b-carboline-3-
carboxylate
;
_space_group_IT_number 2
_symmetry_cell_setting triclinic
_symmetry_space_group_name_Hall '-P 1'
_symmetry_space_group_name_H-M 'P -1'
_atom_sites_solution_hydrogens geom
_atom_sites_solution_primary direct
_atom_sites_solution_secondary difmap
_audit_creation_method SHELXL-97
_cell_angle_alpha 102.06(9)
_cell_angle_beta 95.23(10)
_cell_angle_gamma 96.85(11)
_cell_formula_units_Z 2
_cell_length_a 4.646(10)
_cell_length_b 13.81(3)
_cell_length_c 18.768(19)
_cell_measurement_reflns_used 25
_cell_measurement_temperature 193(2)
_cell_measurement_theta_max 25
_cell_measurement_theta_min 10
_cell_volume 1161(4)
_computing_cell_refinement '<i>CAD-4 Software</i> (Enraf--Nonius, 1989)'
_computing_data_collection '<i>CAD-4 Software</i> (Enraf--Nonius, 1989)'
_computing_data_reduction 'CORINC (Dr\"ager & Gattow, 1971)'
_computing_molecular_graphics 'PLATON (Spek, 2009)'
_computing_publication_material 'PLATON (Spek, 2009)'
_computing_structure_refinement 'SHELXL97 (Sheldrick, 2008)'
_computing_structure_solution 'SIR97 (Altomare <i>et al.</i>, 1999)'
_diffrn_ambient_temperature 193(2)
_diffrn_measured_fraction_theta_full 0.998
_diffrn_measured_fraction_theta_max 0.998
_diffrn_measurement_device '\k-geometry diffractometer'
_diffrn_measurement_device_type 'Enraf--Nonius CAD-4'
_diffrn_measurement_method \w/2\q
_diffrn_radiation_monochromator graphite
_diffrn_radiation_type CuK\a
_diffrn_radiation_wavelength 1.54178
_diffrn_reflns_av_R_equivalents 0.0539
_diffrn_reflns_av_sigmaI/netI 0.1164
_diffrn_reflns_limit_h_max 0
_diffrn_reflns_limit_h_min -5
_diffrn_reflns_limit_k_max 16
_diffrn_reflns_limit_k_min -16
_diffrn_reflns_limit_l_max 22
_diffrn_reflns_limit_l_min -22
_diffrn_reflns_number 4993
_diffrn_reflns_theta_full 69.97
_diffrn_reflns_theta_max 69.97
_diffrn_reflns_theta_min 2.42
_diffrn_standards_decay_% 2
_diffrn_standards_interval_time 60
_diffrn_standards_number 3
_exptl_absorpt_coefficient_mu 0.802
_exptl_absorpt_correction_type none
_exptl_crystal_colour yellow
_exptl_crystal_density_diffrn 1.386
_exptl_crystal_density_method 'not measured'
_exptl_crystal_description 10
_exptl_crystal_F_000 508
_exptl_crystal_size_max 0.58
_exptl_crystal_size_mid 0.06
_exptl_crystal_size_min 0.03
_refine_diff_density_max 0.263
_refine_diff_density_min -0.342
_refine_ls_extinction_coef 0.0010(5)
_refine_ls_extinction_expression Fc^*^=kFc[1+0.001xFc^2^\l^3^/sin(2\q)]^-1/4^
_refine_ls_extinction_method 'SHELXL97 (Sheldrick, 2008)'
_refine_ls_goodness_of_fit_ref 0.988
_refine_ls_hydrogen_treatment constr
_refine_ls_matrix_type full
_refine_ls_number_parameters 330
_refine_ls_number_reflns 4412
_refine_ls_number_restraints 0
_refine_ls_restrained_S_all 0.988
_refine_ls_R_factor_all 0.1829
_refine_ls_R_factor_gt 0.0826
_refine_ls_shift/su_max 0.000
_refine_ls_shift/su_mean 0.000
_refine_ls_structure_factor_coef Fsqd
_refine_ls_weighting_details 'calc w=1/[\s^2^(Fo^2^)+(0.1159P)^2^] where P=(Fo^2^+2Fc^2^)/3'
_refine_ls_weighting_scheme calc
_refine_ls_wR_factor_gt 0.1953
_refine_ls_wR_factor_ref 0.2478
_reflns_number_gt 2069
_reflns_number_total 4412
_reflns_threshold_expression I>2\s(I)
_cod_data_source_file bt5551.cif
_cod_data_source_block I
_cod_database_code 2230258
_cod_database_fobs_code 2230258

loop_
_symmetry_equiv_pos_as_xyz
'x, y, z'
'-x, -y, -z'

loop_
_atom_site_type_symbol
_atom_site_label
_atom_site_fract_x
_atom_site_fract_y
_atom_site_fract_z
_atom_site_U_iso_or_equiv
_atom_site_adp_type
_atom_site_calc_flag
_atom_site_refinement_flags
_atom_site_occupancy
_atom_site_symmetry_multiplicity
_atom_site_disorder_assembly
_atom_site_disorder_group
O O1 0.9484(9) 0.6415(3) 0.3958(2) 0.0631(12) Uani d . 1 1 . .
O O2 1.1937(9) 0.5349(3) 0.43953(19) 0.0530(11) Uani d . 1 1 . .
O O3 0.5569(7) -0.0529(2) 0.16500(18) 0.0381(8) Uani d . 1 1 . .
N N4 0.7247(8) -0.2335(3) 0.1735(2) 0.0314(9) Uani d . 1 1 . .
H H4 0.5329 -0.2404 0.1660 0.038 Uiso calc R 1 1 . .
O O5 1.1210(8) -0.3053(3) 0.1464(2) 0.0691(14) Uani d . 1 1 . .
O O6 1.4309(8) -0.0606(3) 0.38367(19) 0.0469(10) Uani d . 1 1 . .
N N1 0.9463(9) 0.3816(3) 0.3424(2) 0.0363(10) Uani d . 1 1 . .
N N2 0.4724(9) 0.2191(3) 0.1858(2) 0.0367(10) Uani d . 1 1 . .
H H2 0.4994 0.1561 0.1806 0.044 Uiso calc R 1 1 . .
N N3 0.8225(9) 0.1206(3) 0.2585(2) 0.0349(10) Uani d . 1 1 . .
C C1 0.9992(12) 0.5579(4) 0.3929(3) 0.0392(12) Uani d . 1 1 . .
C C2 1.3460(13) 0.6178(4) 0.4953(3) 0.0506(15) Uani d . 1 1 . .
H H2A 1.4680 0.6626 0.4725 0.076 Uiso calc R 1 1 . .
H H2B 1.4695 0.5926 0.5305 0.076 Uiso calc R 1 1 . .
H H2C 1.2039 0.6545 0.5210 0.076 Uiso calc R 1 1 . .
C C3 0.8488(11) 0.4675(3) 0.3360(3) 0.0362(12) Uani d . 1 1 . .
C C4 0.8328(11) 0.2958(3) 0.2955(3) 0.0361(12) Uani d . 1 1 . .
C C5 0.6143(11) 0.2973(3) 0.2397(3) 0.0341(11) Uani d . 1 1 . .
C C6 0.2800(11) 0.2556(4) 0.1412(3) 0.0352(11) Uani d . 1 1 . .
C C7 0.2906(11) 0.3594(4) 0.1682(3) 0.0355(11) Uani d . 1 1 . .
C C8 0.5118(11) 0.3860(3) 0.2323(3) 0.0344(11) Uani d . 1 1 . .
C C9 0.6334(11) 0.4754(3) 0.2817(3) 0.0368(12) Uani d . 1 1 . .
C C10 0.5268(13) 0.5721(4) 0.2747(3) 0.0508(15) Uani d . 1 1 . .
H H10A 0.4642 0.6039 0.3214 0.076 Uiso calc R 1 1 . .
H H10B 0.3616 0.5585 0.2359 0.076 Uiso calc R 1 1 . .
H H10C 0.6850 0.6169 0.2623 0.076 Uiso calc R 1 1 . .
C C11 0.1095(11) 0.4101(4) 0.1309(3) 0.0416(13) Uani d . 1 1 . .
H H11 0.1105 0.4800 0.1476 0.050 Uiso calc R 1 1 . .
C C12 -0.0723(12) 0.3573(4) 0.0691(3) 0.0490(14) Uani d . 1 1 . .
H H12 -0.1993 0.3914 0.0439 0.059 Uiso calc R 1 1 . .
C C13 -0.0731(12) 0.2558(4) 0.0431(3) 0.0477(14) Uani d . 1 1 . .
H H13 -0.1969 0.2220 -0.0002 0.057 Uiso calc R 1 1 . .
C C14 0.0991(12) 0.2038(4) 0.0782(3) 0.0432(13) Uani d . 1 1 . .
H H14 0.0965 0.1340 0.0605 0.052 Uiso calc R 1 1 . .
C C15 0.9462(11) 0.2043(3) 0.3056(3) 0.0367(12) Uani d . 1 1 . .
C C16 0.9155(11) 0.0334(3) 0.2670(3) 0.0320(11) Uani d . 1 1 . .
C C17 0.7812(10) -0.0564(3) 0.2176(3) 0.0330(11) Uani d . 1 1 . .
C C18 0.6517(15) -0.0421(5) 0.0971(3) 0.0645(19) Uani d . 1 1 . .
H H18A 0.7902 0.0195 0.1047 0.097 Uiso calc R 1 1 . .
H H18B 0.4831 -0.0388 0.0627 0.097 Uiso calc R 1 1 . .
H H18C 0.7473 -0.0996 0.0769 0.097 Uiso calc R 1 1 . .
C C19 0.8703(10) -0.1450(3) 0.2232(3) 0.0323(11) Uani d . 1 1 . .
C C20 0.8550(10) -0.3067(4) 0.1373(3) 0.0374(12) Uani d . 1 1 . .
C C21 0.6628(11) -0.3906(4) 0.0857(3) 0.0447(14) Uani d . 1 1 . .
H H21A 0.7272 -0.3984 0.0368 0.067 Uiso calc R 1 1 . .
H H21B 0.4610 -0.3762 0.0833 0.067 Uiso calc R 1 1 . .
H H21C 0.6731 -0.4525 0.1029 0.067 Uiso calc R 1 1 . .
C C22 1.0881(11) -0.1513(4) 0.2785(3) 0.0373(12) Uani d . 1 1 . .
H H22 1.1437 -0.2143 0.2820 0.045 Uiso calc R 1 1 . .
C C23 1.2197(10) -0.0657(4) 0.3273(3) 0.0338(11) Uani d . 1 1 . .
C C24 1.5056(13) -0.1523(4) 0.3972(3) 0.0514(15) Uani d . 1 1 . .
H H24A 1.3311 -0.1930 0.4064 0.077 Uiso calc R 1 1 . .
H H24B 1.6528 -0.1387 0.4403 0.077 Uiso calc R 1 1 . .
H H24C 1.5846 -0.1885 0.3544 0.077 Uiso calc R 1 1 . .
C C25 1.1358(11) 0.0293(3) 0.3224(3) 0.0345(11) Uani d . 1 1 . .
C C26 1.2625(12) 0.1205(4) 0.3705(3) 0.0413(13) Uani d . 1 1 . .
H H26 1.4150 0.1214 0.4080 0.050 Uiso calc R 1 1 . .
C C27 1.1656(11) 0.2061(4) 0.3626(3) 0.0392(12) Uani d . 1 1 . .
H H27 1.2453 0.2676 0.3955 0.047 Uiso calc R 1 1 . .

loop_
_atom_site_aniso_label
_atom_site_aniso_U_11
_atom_site_aniso_U_22
_atom_site_aniso_U_33
_atom_site_aniso_U_12
_atom_site_aniso_U_13
_atom_site_aniso_U_23
O1 0.068(3) 0.032(2) 0.077(3) 0.006(2) -0.016(2) -0.004(2)
O2 0.073(3) 0.037(2) 0.042(2) -0.003(2) -0.006(2) 0.0036(17)
O3 0.038(2) 0.0337(18) 0.0398(19) 0.0018(16) -0.0003(17) 0.0052(15)
N4 0.022(2) 0.0242(19) 0.044(2) 0.0010(16) 0.0027(18) 0.0013(17)
O5 0.0185(19) 0.067(3) 0.097(3) 0.0068(18) -0.001(2) -0.033(2)
O6 0.047(2) 0.039(2) 0.050(2) 0.0009(17) -0.0097(18) 0.0100(17)
N1 0.039(2) 0.028(2) 0.040(2) -0.0042(18) 0.009(2) 0.0057(18)
N2 0.036(2) 0.031(2) 0.038(2) -0.0019(18) 0.002(2) 0.0024(18)
N3 0.038(2) 0.027(2) 0.034(2) -0.0025(18) 0.0078(19) -0.0016(17)
C1 0.042(3) 0.029(3) 0.044(3) -0.002(2) 0.012(3) 0.003(2)
C2 0.069(4) 0.033(3) 0.041(3) -0.006(3) 0.000(3) 0.000(2)
C3 0.047(3) 0.024(2) 0.038(3) 0.001(2) 0.016(2) 0.007(2)
C4 0.040(3) 0.032(3) 0.033(3) -0.004(2) 0.013(2) 0.001(2)
C5 0.033(3) 0.027(2) 0.039(3) -0.002(2) 0.010(2) 0.003(2)
C6 0.031(3) 0.037(3) 0.037(3) 0.004(2) 0.008(2) 0.005(2)
C7 0.030(3) 0.039(3) 0.035(3) 0.001(2) 0.011(2) 0.002(2)
C8 0.034(3) 0.036(3) 0.034(3) 0.001(2) 0.015(2) 0.008(2)
C9 0.042(3) 0.028(2) 0.038(3) 0.000(2) 0.012(2) 0.002(2)
C10 0.058(4) 0.038(3) 0.050(3) 0.004(3) -0.007(3) 0.004(3)
C11 0.041(3) 0.035(3) 0.052(3) 0.010(2) 0.010(3) 0.011(3)
C12 0.041(3) 0.052(3) 0.053(3) 0.004(3) 0.004(3) 0.012(3)
C13 0.039(3) 0.050(3) 0.048(3) -0.002(3) -0.002(3) 0.004(3)
C14 0.045(3) 0.035(3) 0.047(3) 0.001(2) 0.007(3) 0.005(2)
C15 0.040(3) 0.031(3) 0.036(3) -0.002(2) 0.006(2) 0.002(2)
C16 0.033(3) 0.028(2) 0.034(3) 0.001(2) 0.005(2) 0.006(2)
C17 0.029(3) 0.033(3) 0.034(3) 0.002(2) 0.000(2) 0.005(2)
C18 0.075(5) 0.071(4) 0.040(3) -0.016(4) -0.004(3) 0.016(3)
C19 0.028(3) 0.025(2) 0.039(3) -0.003(2) 0.001(2) 0.002(2)
C20 0.020(2) 0.040(3) 0.046(3) 0.004(2) -0.003(2) -0.001(2)
C21 0.032(3) 0.039(3) 0.054(3) 0.002(2) 0.002(3) -0.009(3)
C22 0.038(3) 0.032(3) 0.041(3) 0.003(2) 0.005(2) 0.008(2)
C23 0.026(2) 0.038(3) 0.037(3) 0.001(2) 0.003(2) 0.011(2)
C24 0.047(3) 0.049(3) 0.057(4) 0.003(3) -0.008(3) 0.020(3)
C25 0.032(3) 0.034(3) 0.033(3) -0.006(2) 0.002(2) 0.003(2)
C26 0.040(3) 0.038(3) 0.038(3) -0.007(2) -0.004(2) 0.004(2)
C27 0.043(3) 0.031(3) 0.037(3) -0.003(2) 0.002(2) 0.001(2)

loop_
_atom_type_symbol
_atom_type_description
_atom_type_scat_dispersion_real
_atom_type_scat_dispersion_imag
_atom_type_scat_source
C C 0.0181 0.0091 'International Tables Vol C Tables 4.2.6.8 and 6.1.1.4'
H H 0.0000 0.0000 'International Tables Vol C Tables 4.2.6.8 and 6.1.1.4'
N N 0.0311 0.0180 'International Tables Vol C Tables 4.2.6.8 and 6.1.1.4'
O O 0.0492 0.0322 'International Tables Vol C Tables 4.2.6.8 and 6.1.1.4'

loop_
_geom_angle_atom_site_label_1
_geom_angle_atom_site_label_2
_geom_angle_atom_site_label_3
_geom_angle_site_symmetry_1
_geom_angle_site_symmetry_3
_geom_angle
_geom_angle_publ_flag
C1 O2 C2 . . 115.5(4) ?
C17 O3 C18 . . 113.6(4) ?
C20 N4 C19 . . 125.5(4) ?
C23 O6 C24 . . 117.3(4) ?
C4 N1 C3 . . 120.2(5) ?
C5 N2 C6 . . 108.6(4) ?
C15 N3 C16 . . 117.6(4) ?
O1 C1 O2 . . 123.1(5) ?
O1 C1 C3 . . 124.4(5) ?
O2 C1 C3 . . 112.5(4) ?
N1 C3 C9 . . 124.4(4) ?
N1 C3 C1 . . 113.9(5) ?
C9 C3 C1 . . 121.7(4) ?
N1 C4 C5 . . 118.9(5) ?
N1 C4 C15 . . 117.8(5) ?
C5 C4 C15 . . 123.2(4) ?
N2 C5 C8 . . 110.2(4) ?
N2 C5 C4 . . 128.5(5) ?
C8 C5 C4 . . 121.4(4) ?
N2 C6 C14 . . 128.4(5) ?
N2 C6 C7 . . 109.4(4) ?
C14 C6 C7 . . 122.2(5) ?
C11 C7 C6 . . 118.2(5) ?
C11 C7 C8 . . 136.1(5) ?
C6 C7 C8 . . 105.7(4) ?
C5 C8 C9 . . 119.0(5) ?
C5 C8 C7 . . 106.1(4) ?
C9 C8 C7 . . 134.8(5) ?
C3 C9 C8 . . 116.0(5) ?
C3 C9 C10 . . 124.0(4) ?
C8 C9 C10 . . 120.0(5) ?
C12 C11 C7 . . 119.0(5) ?
C11 C12 C13 . . 121.4(5) ?
C14 C13 C12 . . 121.3(5) ?
C13 C14 C6 . . 118.0(5) ?
N3 C15 C27 . . 123.1(5) ?
N3 C15 C4 . . 115.5(5) ?
C27 C15 C4 . . 121.4(4) ?
N3 C16 C25 . . 122.7(4) ?
N3 C16 C17 . . 117.9(4) ?
C25 C16 C17 . . 119.4(4) ?
C19 C17 O3 . . 120.5(4) ?
C19 C17 C16 . . 120.0(4) ?
O3 C17 C16 . . 119.5(4) ?
C17 C19 C22 . . 121.7(4) ?
C17 C19 N4 . . 118.0(4) ?
C22 C19 N4 . . 120.2(4) ?
O5 C20 N4 . . 121.8(5) ?
O5 C20 C21 . . 121.4(5) ?
N4 C20 C21 . . 116.8(4) ?
C23 C22 C19 . . 119.5(5) ?
O6 C23 C22 . . 125.9(5) ?
O6 C23 C25 . . 113.7(4) ?
C22 C23 C25 . . 120.5(5) ?
C16 C25 C26 . . 117.4(5) ?
C16 C25 C23 . . 119.0(4) ?
C26 C25 C23 . . 123.6(5) ?
C27 C26 C25 . . 119.5(5) ?
C26 C27 C15 . . 119.7(5) ?
C6 N2 H2 . . 126.00 ?
C5 N2 H2 . . 126.00 ?
C19 N4 H4 . . 117.00 ?
C20 N4 H4 . . 117.00 ?
O2 C2 H2A . . 110.00 ?
O2 C2 H2B . . 109.00 ?
O2 C2 H2C . . 109.00 ?
H2A C2 H2B . . 109.00 ?
H2A C2 H2C . . 109.00 ?
H2B C2 H2C . . 109.00 ?
C9 C10 H10A . . 109.00 ?
C9 C10 H10B . . 109.00 ?
C9 C10 H10C . . 110.00 ?
H10A C10 H10B . . 109.00 ?
H10A C10 H10C . . 109.00 ?
H10B C10 H10C . . 109.00 ?
C7 C11 H11 . . 120.00 ?
C12 C11 H11 . . 121.00 ?
C11 C12 H12 . . 119.00 ?
C13 C12 H12 . . 119.00 ?
C12 C13 H13 . . 119.00 ?
C14 C13 H13 . . 119.00 ?
C6 C14 H14 . . 121.00 ?
C13 C14 H14 . . 121.00 ?
O3 C18 H18A . . 110.00 ?
O3 C18 H18B . . 109.00 ?
O3 C18 H18C . . 109.00 ?
H18A C18 H18B . . 109.00 ?
H18A C18 H18C . . 109.00 ?
H18B C18 H18C . . 109.00 ?
C20 C21 H21A . . 109.00 ?
C20 C21 H21B . . 109.00 ?
C20 C21 H21C . . 110.00 ?
H21A C21 H21B . . 109.00 ?
H21A C21 H21C . . 109.00 ?
H21B C21 H21C . . 109.00 ?
C19 C22 H22 . . 120.00 ?
C23 C22 H22 . . 120.00 ?
O6 C24 H24A . . 109.00 ?
O6 C24 H24B . . 109.00 ?
O6 C24 H24C . . 109.00 ?
H24A C24 H24B . . 109.00 ?
H24A C24 H24C . . 109.00 ?
H24B C24 H24C . . 110.00 ?
C25 C26 H26 . . 120.00 ?
C27 C26 H26 . . 120.00 ?
C15 C27 H27 . . 120.00 ?
C26 C27 H27 . . 120.00 ?

loop_
_geom_bond_atom_site_label_1
_geom_bond_atom_site_label_2
_geom_bond_site_symmetry_2
_geom_bond_distance
_geom_bond_publ_flag
O1 C1 . 1.198(6) ?
O2 C1 . 1.313(6) ?
O2 C2 . 1.442(6) ?
O3 C17 . 1.380(6) ?
O3 C18 . 1.417(7) ?
N4 C20 . 1.336(6) ?
N4 C19 . 1.425(6) ?
O5 C20 . 1.229(6) ?
O6 C23 . 1.360(6) ?
O6 C24 . 1.419(6) ?
N1 C4 . 1.337(6) ?
N1 C3 . 1.342(6) ?
N2 C5 . 1.370(6) ?
N2 C6 . 1.380(6) ?
N3 C15 . 1.330(6) ?
N3 C16 . 1.362(6) ?
C1 C3 . 1.512(7) ?
C3 C9 . 1.392(7) ?
C4 C5 . 1.396(7) ?
C4 C15 . 1.467(7) ?
C5 C8 . 1.395(7) ?
C6 C14 . 1.392(7) ?
C6 C7 . 1.410(7) ?
C7 C11 . 1.388(7) ?
C7 C8 . 1.462(7) ?
C8 C9 . 1.400(7) ?
C9 C10 . 1.505(7) ?
C11 C12 . 1.383(7) ?
C12 C13 . 1.383(8) ?
C13 C14 . 1.352(7) ?
C15 C27 . 1.402(7) ?
C16 C25 . 1.406(7) ?
C16 C17 . 1.420(7) ?
C17 C19 . 1.359(7) ?
C19 C22 . 1.406(7) ?
C20 C21 . 1.485(7) ?
C22 C23 . 1.373(7) ?
C23 C25 . 1.431(7) ?
C25 C26 . 1.414(7) ?
C26 C27 . 1.346(7) ?
N2 H2 . 0.8800 ?
N4 H4 . 0.8800 ?
C2 H2A . 0.9800 ?
C2 H2B . 0.9800 ?
C2 H2C . 0.9800 ?
C10 H10A . 0.9800 ?
C10 H10B . 0.9800 ?
C10 H10C . 0.9800 ?
C11 H11 . 0.9500 ?
C12 H12 . 0.9500 ?
C13 H13 . 0.9500 ?
C14 H14 . 0.9500 ?
C18 H18A . 0.9800 ?
C18 H18B . 0.9800 ?
C18 H18C . 0.9800 ?
C21 H21A . 0.9800 ?
C21 H21B . 0.9800 ?
C21 H21C . 0.9800 ?
C22 H22 . 0.9500 ?
C24 H24A . 0.9800 ?
C24 H24B . 0.9800 ?
C24 H24C . 0.9800 ?
C26 H26 . 0.9500 ?
C27 H27 . 0.9500 ?

loop_
_geom_hbond_atom_site_label_D
_geom_hbond_atom_site_label_H
_geom_hbond_atom_site_label_A
_geom_hbond_site_symmetry_A
_geom_hbond_distance_DH
_geom_hbond_distance_HA
_geom_hbond_distance_DA
_geom_hbond_angle_DHA
N2 H2 N3 . 0.88 2.17 2.693(7) 118
N4 H4 O5 1_455 0.88 1.98 2.824(8) 160

loop_
_geom_torsion_atom_site_label_1
_geom_torsion_atom_site_label_2
_geom_torsion_atom_site_label_3
_geom_torsion_atom_site_label_4
_geom_torsion_site_symmetry_1
_geom_torsion_site_symmetry_2
_geom_torsion_site_symmetry_3
_geom_torsion_site_symmetry_4
_geom_torsion
_geom_torsion_publ_flag
C2 O2 C1 O1 . . . . -0.2(8) ?
C2 O2 C1 C3 . . . . 179.9(4) ?
C4 N1 C3 C9 . . . . -1.0(7) ?
C4 N1 C3 C1 . . . . -179.9(4) ?
O1 C1 C3 N1 . . . . 178.5(5) ?
O2 C1 C3 N1 . . . . -1.6(6) ?
O1 C1 C3 C9 . . . . -0.4(8) ?
O2 C1 C3 C9 . . . . 179.5(5) ?
C3 N1 C4 C5 . . . . 0.6(7) ?
C3 N1 C4 C15 . . . . -179.5(4) ?
C6 N2 C5 C8 . . . . 1.5(5) ?
C6 N2 C5 C4 . . . . -178.0(5) ?
N1 C4 C5 N2 . . . . 179.1(5) ?
C15 C4 C5 N2 . . . . -0.8(8) ?
N1 C4 C5 C8 . . . . -0.4(7) ?
C15 C4 C5 C8 . . . . 179.7(4) ?
C5 N2 C6 C14 . . . . 177.4(5) ?
C5 N2 C6 C7 . . . . -2.0(5) ?
N2 C6 C7 C11 . . . . -179.4(4) ?
C14 C6 C7 C11 . . . . 1.1(7) ?
N2 C6 C7 C8 . . . . 1.7(5) ?
C14 C6 C7 C8 . . . . -177.8(5) ?
N2 C5 C8 C9 . . . . -178.9(4) ?
C4 C5 C8 C9 . . . . 0.6(7) ?
N2 C5 C8 C7 . . . . -0.4(5) ?
C4 C5 C8 C7 . . . . 179.1(4) ?
C11 C7 C8 C5 . . . . -179.3(6) ?
C6 C7 C8 C5 . . . . -0.8(5) ?
C11 C7 C8 C9 . . . . -1.1(10) ?
C6 C7 C8 C9 . . . . 177.4(5) ?
N1 C3 C9 C8 . . . . 1.2(7) ?
C1 C3 C9 C8 . . . . 179.9(5) ?
N1 C3 C9 C10 . . . . -179.7(5) ?
C1 C3 C9 C10 . . . . -0.9(8) ?
C5 C8 C9 C3 . . . . -1.0(7) ?
C7 C8 C9 C3 . . . . -179.0(5) ?
C5 C8 C9 C10 . . . . 179.9(5) ?
C7 C8 C9 C10 . . . . 1.9(8) ?
C6 C7 C11 C12 . . . . -0.1(7) ?
C8 C7 C11 C12 . . . . 178.3(5) ?
C7 C11 C12 C13 . . . . -1.2(8) ?
C11 C12 C13 C14 . . . . 1.6(9) ?
C12 C13 C14 C6 . . . . -0.6(8) ?
N2 C6 C14 C13 . . . . 179.9(5) ?
C7 C6 C14 C13 . . . . -0.7(8) ?
C16 N3 C15 C27 . . . . 0.1(7) ?
C16 N3 C15 C4 . . . . -178.3(4) ?
N1 C4 C15 N3 . . . . 178.7(4) ?
C5 C4 C15 N3 . . . . -1.4(7) ?
N1 C4 C15 C27 . . . . 0.3(7) ?
C5 C4 C15 C27 . . . . -179.8(5) ?
C15 N3 C16 C25 . . . . -0.6(7) ?
C15 N3 C16 C17 . . . . 179.1(5) ?
C18 O3 C17 C19 . . . . -88.9(6) ?
C18 O3 C17 C16 . . . . 92.3(6) ?
N3 C16 C17 C19 . . . . 179.0(4) ?
C25 C16 C17 C19 . . . . -1.4(7) ?
N3 C16 C17 O3 . . . . -2.3(7) ?
C25 C16 C17 O3 . . . . 177.4(4) ?
O3 C17 C19 C22 . . . . -176.8(4) ?
C16 C17 C19 C22 . . . . 2.0(7) ?
O3 C17 C19 N4 . . . . -0.2(7) ?
C16 C17 C19 N4 . . . . 178.6(4) ?
C20 N4 C19 C17 . . . . 135.4(5) ?
C20 N4 C19 C22 . . . . -47.9(7) ?
C19 N4 C20 O5 . . . . 2.7(8) ?
C19 N4 C20 C21 . . . . -177.5(4) ?
C17 C19 C22 C23 . . . . -1.4(7) ?
N4 C19 C22 C23 . . . . -178.0(5) ?
C24 O6 C23 C22 . . . . -5.6(7) ?
C24 O6 C23 C25 . . . . 173.7(4) ?
C19 C22 C23 O6 . . . . 179.5(5) ?
C19 C22 C23 C25 . . . . 0.2(7) ?
N3 C16 C25 C26 . . . . -0.1(7) ?
C17 C16 C25 C26 . . . . -179.8(5) ?
N3 C16 C25 C23 . . . . 179.9(4) ?
C17 C16 C25 C23 . . . . 0.2(7) ?
O6 C23 C25 C16 . . . . -179.0(4) ?
C22 C23 C25 C16 . . . . 0.3(7) ?
O6 C23 C25 C26 . . . . 1.0(7) ?
C22 C23 C25 C26 . . . . -179.7(5) ?
C16 C25 C26 C27 . . . . 1.4(7) ?
C23 C25 C26 C27 . . . . -178.7(5) ?
C25 C26 C27 C15 . . . . -1.8(8) ?
N3 C15 C27 C26 . . . . 1.1(8) ?
C4 C15 C27 C26 . . . . 179.5(5) ?

loop_
_cod_related_entry_id
_cod_related_entry_database
_cod_related_entry_code
1 ChemSpider 24536122
